data_4069601
loop_
_publ_author_name
'Ren, Shikuo'
'Chan, Hoi-Shan'
'Xie, Zuowei'

_publ_section_title
;
 Reaction of Zirconocene&#x2212;Carboryne Precursor with Alkynes: An
 Efficient Route to Zirconacyclopentenes Incorporating a Carboranyl Unit
;
_journal_issue 14
_journal_name_full Organometallics
_journal_page_first 4106
_journal_paper_doi 10.1021/om9002973
_journal_volume 28
_journal_year 2009
_chemical_formula_sum 'C19 H30 B10 Zr'
_chemical_formula_weight 457.75
_chemical_name_systematic
; 
 ? 
;
_space_group_IT_number 15
_symmetry_cell_setting monoclinic
_symmetry_space_group_name_Hall '-C 2yc'
_symmetry_space_group_name_H-M 'C 1 2/c 1'
_atom_sites_solution_hydrogens geom
_atom_sites_solution_primary direct
_atom_sites_solution_secondary difmap
_audit_creation_method SHELXL-97
_cell_angle_alpha 90.00
_cell_angle_beta 102.694(2)
_cell_angle_gamma 90.00
_cell_formula_units_Z 8
_cell_length_a 26.326(4)
_cell_length_b 9.4451(14)
_cell_length_c 18.317(3)
_cell_measurement_temperature 293(2)
_cell_volume 4443.2(12)
_computing_cell_refinement 'BRUKER SMART CCD DIFFRACTOMETER'
_computing_data_collection 'BRUKER SMART CCD DIFFRACTOMETER'
_computing_data_reduction 'BRUKER SMART CCD DIFFRACTOMETER'
_computing_molecular_graphics 'SIEMENS SHELXTL'
_computing_publication_material 'SIEMENS SHELXTL'
_computing_structure_refinement 'SHELXL-97 (Sheldrick, 1997)'
_computing_structure_solution 'SHELXS-97 (Sheldrick, 1990)'
_diffrn_ambient_temperature 293(2)
_diffrn_measured_fraction_theta_full 1.000
_diffrn_measured_fraction_theta_max 1.000
_diffrn_measurement_device_type 'BRUKER SMART CCD DIFFRACTOMETER'
_diffrn_measurement_method 'OMEGA SCAN'
_diffrn_radiation_monochromator graphite
_diffrn_radiation_source 'fine-focus sealed tube'
_diffrn_radiation_type MoK\a
_diffrn_radiation_wavelength 0.71073
_diffrn_reflns_av_R_equivalents 0.0343
_diffrn_reflns_av_sigmaI/netI 0.0349
_diffrn_reflns_limit_h_max 29
_diffrn_reflns_limit_h_min -31
_diffrn_reflns_limit_k_max 10
_diffrn_reflns_limit_k_min -11
_diffrn_reflns_limit_l_max 13
_diffrn_reflns_limit_l_min -21
_diffrn_reflns_number 11651
_diffrn_reflns_theta_full 25.00
_diffrn_reflns_theta_max 25.00
_diffrn_reflns_theta_min 1.59
_exptl_absorpt_coefficient_mu 0.499
_exptl_absorpt_correction_T_max 1.000
_exptl_absorpt_correction_T_min 0.416698
_exptl_absorpt_correction_type SADABS
_exptl_crystal_colour orange
_exptl_crystal_density_diffrn 1.369
_exptl_crystal_density_method 'not measured'
_exptl_crystal_description block
_exptl_crystal_F_000 1872
_exptl_crystal_size_max 0.50
_exptl_crystal_size_mid 0.40
_exptl_crystal_size_min 0.30
_refine_diff_density_max 0.801
_refine_diff_density_min -0.519
_refine_diff_density_rms 0.059
_refine_ls_extinction_method none
_refine_ls_goodness_of_fit_ref 1.030
_refine_ls_hydrogen_treatment riding
_refine_ls_matrix_type full
_refine_ls_number_parameters 271
_refine_ls_number_reflns 3913
_refine_ls_number_restraints 0
_refine_ls_restrained_S_all 1.030
_refine_ls_R_factor_all 0.0377
_refine_ls_R_factor_gt 0.0322
_refine_ls_shift/su_max 0.007
_refine_ls_shift/su_mean 0.000
_refine_ls_structure_factor_coef Fsqd
_refine_ls_weighting_details 'calc w=1/[\s^2^(Fo^2^)+(0.0458P)^2^+6.3835P] where P=(Fo^2^+2Fc^2^)/3'
_refine_ls_weighting_scheme calc
_refine_ls_wR_factor_gt 0.0846
_refine_ls_wR_factor_ref 0.0902
_reflns_number_gt 3442
_reflns_number_total 3913
_reflns_threshold_expression >2sigma(I)
_cod_data_source_file om9002973_si_001.cif
_cod_data_source_block 5h
_cod_depositor_comments
;
The following automatic conversions were performed:

'_symmetry_cell_setting' value 'Monoclinic' changed to 'monoclinic'
according to /home/saulius/struct/CIF-dictionaries/cif_core.dic
dictionary named 'cif_core.dic' version 2.4.2 from 2011-04-26.

Automatic conversion script
Id: cif_fix_values 1715 2011-07-08 13:25:40Z adriana 
;
_cod_original_cell_volume 4443.3(12)
_cod_original_sg_symbol_H-M C2/c
_cod_database_code 4069601

loop_
_symmetry_equiv_pos_as_xyz
'x, y, z'
'-x, y, -z+1/2'
'x+1/2, y+1/2, z'
'-x+1/2, y+1/2, -z+1/2'
'-x, -y, -z'
'x, -y, z-1/2'
'-x+1/2, -y+1/2, -z'
'x+1/2, -y+1/2, z-1/2'

loop_
_atom_site_label
_atom_site_type_symbol
_atom_site_fract_x
_atom_site_fract_y
_atom_site_fract_z
_atom_site_U_iso_or_equiv
_atom_site_adp_type
_atom_site_occupancy
_atom_site_symmetry_multiplicity
_atom_site_calc_flag
_atom_site_refinement_flags
Zr1 Zr 0.120640(8) 0.29045(2) 0.148151(12) 0.03039(11) Uani 1 1 d .
C1 C 0.12181(9) 0.3309(2) -0.03485(13) 0.0299(5) Uani 1 1 d .
C2 C 0.11509(9) 0.1983(2) 0.02419(13) 0.0274(5) Uani 1 1 d .
C11 C 0.13117(9) 0.4728(2) 0.00311(14) 0.0334(5) Uani 1 1 d .
C12 C 0.14403(13) 0.5937(3) -0.04406(17) 0.0528(8) Uani 1 1 d .
H12A H 0.1300 0.5729 -0.0965 0.063 Uiso 1 1 calc R
H12B H 0.1275 0.6795 -0.0317 0.063 Uiso 1 1 calc R
C13 C 0.20203(17) 0.6183(5) -0.0321(2) 0.0948(15) Uani 1 1 d .
H13A H 0.2084 0.6956 -0.0629 0.142 Uiso 1 1 calc R
H13B H 0.2185 0.5343 -0.0453 0.142 Uiso 1 1 calc R
H13C H 0.2160 0.6405 0.0196 0.142 Uiso 1 1 calc R
C14 C 0.13026(9) 0.4823(2) 0.07585(14) 0.0320(5) Uani 1 1 d .
C15 C 0.13519(10) 0.6190(3) 0.11608(15) 0.0411(6) Uani 1 1 d .
C16 C 0.17865(16) 0.6587(4) 0.1638(3) 0.0953(16) Uani 1 1 d .
H16A H 0.2076 0.5994 0.1730 0.114 Uiso 1 1 calc R
H16B H 0.1801 0.7457 0.1880 0.114 Uiso 1 1 calc R
C17 C 0.08909(13) 0.7149(3) 0.1021(2) 0.0557(8) Uani 1 1 d .
H17A H 0.0974 0.7995 0.1314 0.083 Uiso 1 1 calc R
H17B H 0.0603 0.6678 0.1160 0.083 Uiso 1 1 calc R
H17C H 0.0799 0.7392 0.0500 0.083 Uiso 1 1 calc R
C18 C 0.17879(11) 0.1036(3) 0.22082(18) 0.0523(8) Uani 1 1 d .
H18A H 0.1691 0.0045 0.2258 0.063 Uiso 1 1 calc R
C19 C 0.17614(12) 0.2103(4) 0.27183(17) 0.0569(9) Uani 1 1 d .
H19A H 0.1644 0.1993 0.3187 0.068 Uiso 1 1 calc R
C20 C 0.19968(12) 0.3299(4) 0.25012(18) 0.0576(8) Uani 1 1 d .
H20A H 0.2076 0.4168 0.2796 0.069 Uiso 1 1 calc R
C21 C 0.21835(11) 0.2962(3) 0.18607(18) 0.0489(8) Uani 1 1 d .
H21A H 0.2413 0.3556 0.1635 0.059 Uiso 1 1 calc R
C22 C 0.20566(10) 0.1555(3) 0.16808(16) 0.0455(7) Uani 1 1 d .
H22A H 0.2178 0.0991 0.1304 0.055 Uiso 1 1 calc R
C23 C 0.02787(10) 0.3789(3) 0.12232(15) 0.0420(6) Uani 1 1 d .
H23A H 0.0115 0.4411 0.0810 0.050 Uiso 1 1 calc R
C24 C 0.05095(10) 0.4221(3) 0.19580(16) 0.0452(7) Uani 1 1 d .
H24A H 0.0535 0.5200 0.2141 0.054 Uiso 1 1 calc R
C25 C 0.06223(11) 0.3022(3) 0.23992(17) 0.0485(7) Uani 1 1 d .
H25A H 0.0740 0.3018 0.2945 0.058 Uiso 1 1 calc R
C26 C 0.04752(11) 0.1831(3) 0.19552(18) 0.0488(7) Uani 1 1 d .
H26A H 0.0464 0.0859 0.2138 0.059 Uiso 1 1 calc R
C27 C 0.02549(10) 0.2303(3) 0.12225(17) 0.0446(7) Uani 1 1 d .
H27A H 0.0068 0.1712 0.0810 0.054 Uiso 1 1 calc R
B3 B 0.06124(11) 0.2588(3) -0.04069(16) 0.0318(6) Uani 1 1 d .
H3 H 0.0288 0.3149 -0.0244 0.038 Uiso 1 1 calc R
B4 B 0.08283(13) 0.3052(3) -0.12254(16) 0.0387(7) Uani 1 1 d .
H4 H 0.0644 0.3912 -0.1596 0.046 Uiso 1 1 calc R
B5 B 0.15103(13) 0.2747(3) -0.10496(17) 0.0400(7) Uani 1 1 d .
H5 H 0.1768 0.3405 -0.1308 0.048 Uiso 1 1 calc R
B6 B 0.17079(11) 0.2100(3) -0.01196(16) 0.0330(6) Uani 1 1 d .
H6 H 0.2094 0.2344 0.0229 0.040 Uiso 1 1 calc R
B7 B 0.07209(11) 0.0756(3) -0.02491(17) 0.0349(6) Uani 1 1 d .
H7 H 0.0464 0.0104 0.0014 0.042 Uiso 1 1 calc R
B8 B 0.05138(12) 0.1405(3) -0.11777(17) 0.0418(7) Uani 1 1 d .
H8 H 0.0124 0.1180 -0.1519 0.050 Uiso 1 1 calc R
B9 B 0.10718(13) 0.1503(4) -0.15755(17) 0.0456(7) Uani 1 1 d .
H9 H 0.1044 0.1342 -0.2178 0.055 Uiso 1 1 calc R
B10 B 0.16202(12) 0.0913(3) -0.08852(17) 0.0419(7) Uani 1 1 d .
H10 H 0.1951 0.0364 -0.1037 0.050 Uiso 1 1 calc R
B11 B 0.13967(11) 0.0457(3) -0.00663(17) 0.0356(6) Uani 1 1 d .
H11 H 0.1581 -0.0385 0.0317 0.043 Uiso 1 1 calc R
B12 B 0.10057(13) 0.0082(3) -0.09715(18) 0.0436(7) Uani 1 1 d .
H12 H 0.0936 -0.1007 -0.1183 0.052 Uiso 1 1 calc R

loop_
_atom_site_aniso_label
_atom_site_aniso_U_11
_atom_site_aniso_U_22
_atom_site_aniso_U_33
_atom_site_aniso_U_23
_atom_site_aniso_U_13
_atom_site_aniso_U_12
Zr1 0.02683(15) 0.03978(17) 0.02621(15) 0.00467(9) 0.00943(10) 0.00327(9)
C1 0.0311(12) 0.0316(12) 0.0270(12) 0.0026(10) 0.0065(10) -0.0021(10)
C2 0.0263(12) 0.0284(12) 0.0288(12) 0.0017(9) 0.0089(10) -0.0006(9)
C11 0.0314(13) 0.0288(12) 0.0373(13) 0.0031(10) 0.0019(10) -0.0032(10)
C12 0.074(2) 0.0373(15) 0.0444(16) 0.0094(12) 0.0062(15) -0.0161(14)
C13 0.104(3) 0.117(3) 0.062(2) 0.017(2) 0.013(2) -0.073(3)
C14 0.0264(12) 0.0288(12) 0.0381(13) -0.0002(10) 0.0011(10) -0.0024(9)
C15 0.0416(14) 0.0366(14) 0.0429(15) -0.0049(12) 0.0046(12) -0.0015(12)
C16 0.083(3) 0.073(2) 0.105(3) -0.045(2) -0.034(2) 0.019(2)
C17 0.0517(18) 0.0381(16) 0.075(2) -0.0072(14) 0.0080(16) 0.0046(13)
C18 0.0427(16) 0.0480(16) 0.0634(19) 0.0248(15) 0.0059(14) 0.0062(13)
C19 0.0437(17) 0.093(3) 0.0326(15) 0.0161(16) 0.0050(13) 0.0058(16)
C20 0.0424(17) 0.075(2) 0.0492(18) -0.0149(16) -0.0031(14) -0.0059(15)
C21 0.0272(14) 0.064(2) 0.0548(18) 0.0157(14) 0.0066(13) -0.0073(12)
C22 0.0346(14) 0.0587(18) 0.0409(15) 0.0090(13) 0.0035(12) 0.0151(13)
C23 0.0297(13) 0.0569(17) 0.0418(15) -0.0005(13) 0.0130(11) 0.0074(12)
C24 0.0405(15) 0.0527(16) 0.0472(16) -0.0098(13) 0.0203(12) 0.0018(13)
C25 0.0416(16) 0.074(2) 0.0363(15) -0.0008(14) 0.0219(13) -0.0001(14)
C26 0.0458(16) 0.0526(17) 0.0564(18) 0.0072(14) 0.0290(14) -0.0053(13)
C27 0.0303(14) 0.0570(17) 0.0497(17) -0.0119(14) 0.0158(12) -0.0067(12)
B3 0.0272(14) 0.0354(14) 0.0312(14) -0.0023(12) 0.0028(11) -0.0009(11)
B4 0.0457(17) 0.0420(16) 0.0263(14) -0.0006(12) 0.0034(13) -0.0014(13)
B5 0.0440(18) 0.0472(18) 0.0323(15) 0.0023(13) 0.0160(13) -0.0034(13)
B6 0.0293(14) 0.0390(16) 0.0336(15) 0.0023(12) 0.0134(12) -0.0005(11)
B7 0.0322(14) 0.0327(14) 0.0417(16) -0.0055(12) 0.0122(12) -0.0054(11)
B8 0.0406(16) 0.0461(17) 0.0365(16) -0.0112(14) 0.0039(13) -0.0050(14)
B9 0.0548(19) 0.0515(18) 0.0326(15) -0.0084(14) 0.0143(14) -0.0032(16)
B10 0.0438(17) 0.0452(17) 0.0427(17) -0.0052(14) 0.0223(14) 0.0031(14)
B11 0.0352(15) 0.0317(14) 0.0432(16) -0.0024(12) 0.0155(13) 0.0026(12)
B12 0.0498(18) 0.0386(16) 0.0453(17) -0.0126(14) 0.0165(14) -0.0017(14)

loop_
_atom_type_symbol
_atom_type_description
_atom_type_scat_dispersion_real
_atom_type_scat_dispersion_imag
_atom_type_scat_source
C C 0.0033 0.0016 'International Tables Vol C Tables 4.2.6.8 and 6.1.1.4'
H H 0.0000 0.0000 'International Tables Vol C Tables 4.2.6.8 and 6.1.1.4'
B B 0.0013 0.0007 'International Tables Vol C Tables 4.2.6.8 and 6.1.1.4'
Zr Zr -2.9673 0.5597 'International Tables Vol C Tables 4.2.6.8 and 6.1.1.4'

loop_
_geom_angle_atom_site_label_1
_geom_angle_atom_site_label_2
_geom_angle_atom_site_label_3
_geom_angle
C14 Zr1 C2 74.46(8)
C14 Zr1 C26 135.60(9)
C2 Zr1 C26 106.85(9)
C14 Zr1 C20 97.73(10)
C2 Zr1 C20 128.83(10)
C26 Zr1 C20 112.33(11)
C14 Zr1 C27 107.59(9)
C2 Zr1 C27 83.61(9)
C26 Zr1 C27 32.78(10)
C20 Zr1 C27 143.83(11)
C14 Zr1 C21 84.62(9)
C2 Zr1 C21 96.59(10)
C26 Zr1 C21 137.22(10)
C20 Zr1 C21 32.54(11)
C27 Zr1 C21 167.27(10)
C14 Zr1 C18 136.77(9)
C2 Zr1 C18 98.58(10)
C26 Zr1 C18 87.55(10)
C20 Zr1 C18 53.10(12)
C27 Zr1 C18 114.03(10)
C21 Zr1 C18 53.30(9)
C14 Zr1 C25 120.82(9)
C2 Zr1 C25 136.61(9)
C26 Zr1 C25 32.25(10)
C20 Zr1 C25 91.42(11)
C27 Zr1 C25 53.53(10)
C21 Zr1 C25 123.55(10)
C18 Zr1 C25 93.87(10)
C14 Zr1 C23 81.69(9)
C2 Zr1 C23 95.00(8)
C26 Zr1 C23 53.91(10)
C20 Zr1 C23 134.64(10)
C27 Zr1 C23 32.38(10)
C21 Zr1 C23 158.99(10)
C18 Zr1 C23 141.42(10)
C25 Zr1 C23 53.35(9)
C14 Zr1 C24 89.50(9)
C2 Zr1 C24 127.32(9)
C26 Zr1 C24 53.49(10)
C20 Zr1 C24 102.54(10)
C27 Zr1 C24 53.57(9)
C21 Zr1 C24 132.14(10)
C18 Zr1 C24 124.48(10)
C25 Zr1 C24 31.88(9)
C23 Zr1 C24 32.42(9)
C14 Zr1 C19 129.76(10)
C2 Zr1 C19 129.87(10)
C26 Zr1 C19 84.54(11)
C20 Zr1 C19 32.05(11)
C27 Zr1 C19 117.27(10)
C21 Zr1 C19 53.40(10)
C18 Zr1 C19 31.91(11)
C25 Zr1 C19 74.47(11)
C23 Zr1 C19 127.72(10)
C24 Zr1 C19 99.12(10)
C14 Zr1 C22 105.97(9)
C2 Zr1 C22 79.76(9)
C26 Zr1 C22 118.08(10)
C20 Zr1 C22 53.34(11)
C27 Zr1 C22 136.66(10)
C21 Zr1 C22 32.04(10)
C18 Zr1 C22 32.31(9)
C25 Zr1 C22 125.19(10)
C23 Zr1 C22 168.95(10)
C24 Zr1 C22 152.20(9)
C19 Zr1 C22 53.22(10)
C11 C1 C2 113.21(18)
C11 C1 B6 116.39(19)
C2 C1 B6 61.69(14)
C11 C1 B3 116.0(2)
C2 C1 B3 61.25(14)
B6 C1 B3 113.09(19)
C11 C1 B5 124.4(2)
C2 C1 B5 112.11(19)
B6 C1 B5 62.52(17)
B3 C1 B5 113.2(2)
C11 C1 B4 124.0(2)
C2 C1 B4 111.59(18)
B6 C1 B4 113.5(2)
B3 C1 B4 62.03(16)
B5 C1 B4 62.15(17)
C1 C2 B11 108.08(18)
C1 C2 B7 108.24(18)
B11 C2 B7 61.26(15)
C1 C2 B3 60.12(15)
B11 C2 B3 111.11(19)
B7 C2 B3 61.39(15)
C1 C2 B6 59.57(14)
B11 C2 B6 61.35(15)
B7 C2 B6 110.80(19)
B3 C2 B6 110.40(19)
C1 C2 Zr1 110.05(13)
B11 C2 Zr1 131.43(16)
B7 C2 Zr1 129.11(15)
B3 C2 Zr1 113.48(15)
B6 C2 Zr1 117.03(15)
C14 C11 C1 118.8(2)
C14 C11 C12 124.9(2)
C1 C11 C12 116.2(2)
C13 C12 C11 112.2(3)
C11 C14 C15 122.3(2)
C11 C14 Zr1 123.37(17)
C15 C14 Zr1 114.30(17)
C16 C15 C14 122.8(3)
C16 C15 C17 119.4(3)
C14 C15 C17 117.8(2)
C19 C18 C22 108.5(3)
C19 C18 Zr1 74.45(17)
C22 C18 Zr1 74.43(15)
C18 C19 C20 107.9(3)
C18 C19 Zr1 73.64(16)
C20 C19 Zr1 72.90(17)
C19 C20 C21 108.4(3)
C19 C20 Zr1 75.05(17)
C21 C20 Zr1 74.26(17)
C22 C21 C20 107.7(3)
C22 C21 Zr1 74.71(15)
C20 C21 Zr1 73.21(17)
C21 C22 C18 107.5(3)
C21 C22 Zr1 73.24(16)
C18 C22 Zr1 73.25(16)
C27 C23 C24 107.5(3)
C27 C23 Zr1 73.21(15)
C24 C23 Zr1 73.80(15)
C25 C24 C23 108.2(3)
C25 C24 Zr1 73.74(16)
C23 C24 Zr1 73.77(15)
C24 C25 C26 108.9(3)
C24 C25 Zr1 74.38(16)
C26 C25 Zr1 72.94(16)
C25 C26 C27 107.7(3)
C25 C26 Zr1 74.81(16)
C27 C26 Zr1 74.23(16)
C23 C27 C26 107.8(3)
C23 C27 Zr1 74.41(15)
C26 C27 Zr1 72.99(16)
C1 B3 C2 58.63(14)
C1 B3 B7 105.29(19)
C2 B3 B7 59.13(15)
C1 B3 B4 59.18(16)
C2 B3 B4 107.2(2)
B7 B3 B4 108.1(2)
C1 B3 B8 105.7(2)
C2 B3 B8 107.0(2)
B7 B3 B8 60.25(17)
B4 B3 B8 60.03(17)
C1 B4 B3 58.79(15)
C1 B4 B9 105.3(2)
B3 B4 B9 108.1(2)
C1 B4 B8 105.4(2)
B3 B4 B8 60.06(17)
B9 B4 B8 60.24(18)
C1 B4 B5 58.84(16)
B3 B4 B5 107.8(2)
B9 B4 B5 60.03(19)
B8 B4 B5 108.2(2)
C1 B5 B10 105.0(2)
C1 B5 B9 105.4(2)
B10 B5 B9 60.49(19)
C1 B5 B6 58.31(15)
B10 B5 B6 59.88(16)
B9 B5 B6 108.1(2)
C1 B5 B4 59.01(16)
B10 B5 B4 108.1(2)
B9 B5 B4 59.89(18)
B6 B5 B4 107.5(2)
C1 B6 C2 58.73(14)
C1 B6 B11 105.49(19)
C2 B6 B11 58.91(14)
C1 B6 B10 105.6(2)
C2 B6 B10 106.67(19)
B11 B6 B10 60.41(17)
C1 B6 B5 59.16(16)
C2 B6 B5 107.0(2)
B11 B6 B5 108.3(2)
B10 B6 B5 59.92(17)
C2 B7 B11 59.28(15)
C2 B7 B3 59.48(14)
B11 B7 B3 107.97(19)
C2 B7 B12 107.0(2)
B11 B7 B12 60.63(17)
B3 B7 B12 108.0(2)
C2 B7 B8 107.1(2)
B11 B7 B8 108.8(2)
B3 B7 B8 60.06(17)
B12 B7 B8 60.11(18)
B4 B8 B3 59.91(17)
B4 B8 B7 107.6(2)
B3 B8 B7 59.69(16)
B4 B8 B12 107.5(2)
B3 B8 B12 107.5(2)
B7 B8 B12 59.90(17)
B4 B8 B9 59.87(18)
B3 B8 B9 107.7(2)
B7 B8 B9 107.6(2)
B12 B8 B9 59.73(19)
B12 B9 B4 107.8(2)
B12 B9 B5 107.7(2)
B4 B9 B5 60.08(18)
B12 B9 B8 60.13(18)
B4 B9 B8 59.89(18)
B5 B9 B8 108.0(2)
B12 B9 B10 59.78(18)
B4 B9 B10 107.6(2)
B5 B9 B10 59.65(18)
B8 B9 B10 107.8(2)
B6 B10 B5 60.20(17)
B6 B10 B12 108.0(2)
B5 B10 B12 107.8(2)
B6 B10 B11 59.71(16)
B5 B10 B11 107.9(2)
B12 B10 B11 60.28(17)
B6 B10 B9 107.9(2)
B5 B10 B9 59.87(18)
B12 B10 B9 59.71(19)
B11 B10 B9 107.9(2)
C2 B11 B7 59.46(15)
C2 B11 B6 59.74(15)
B7 B11 B6 108.1(2)
C2 B11 B10 106.9(2)
B7 B11 B10 108.0(2)
B6 B11 B10 59.89(16)
C2 B11 B12 106.8(2)
B7 B11 B12 60.15(17)
B6 B11 B12 107.6(2)
B10 B11 B12 59.67(18)
B9 B12 B10 60.51(18)
B9 B12 B7 108.0(2)
B10 B12 B7 107.5(2)
B9 B12 B8 60.14(19)
B10 B12 B8 108.4(2)
B7 B12 B8 59.99(17)
B9 B12 B11 108.3(2)
B10 B12 B11 60.04(17)
B7 B12 B11 59.22(16)
B8 B12 B11 107.6(2)

loop_
_geom_bond_atom_site_label_1
_geom_bond_atom_site_label_2
_geom_bond_distance
Zr1 C14 2.291(2)
Zr1 C2 2.406(2)
Zr1 C26 2.494(3)
Zr1 C20 2.500(3)
Zr1 C27 2.510(3)
Zr1 C21 2.513(3)
Zr1 C18 2.517(3)
Zr1 C25 2.518(3)
Zr1 C23 2.525(2)
Zr1 C24 2.526(3)
Zr1 C19 2.527(3)
Zr1 C22 2.532(3)
C1 C11 1.505(3)
C1 C2 1.689(3)
C1 B6 1.704(4)
C1 B3 1.715(4)
C1 B5 1.719(4)
C1 B4 1.723(4)
C2 B11 1.725(3)
C2 B7 1.728(3)
C2 B3 1.734(3)
C2 B6 1.740(4)
C11 C14 1.341(3)
C11 C12 1.514(4)
C12 C13 1.512(5)
C14 C15 1.478(3)
C15 C16 1.332(4)
C15 C17 1.490(4)
C18 C19 1.386(5)
C18 C22 1.405(4)
C19 C20 1.388(5)
C20 C21 1.404(5)
C21 C22 1.392(4)
C23 C27 1.404(4)
C23 C24 1.410(4)
C24 C25 1.385(4)
C25 C26 1.392(4)
C26 C27 1.412(4)
B3 B7 1.768(4)
B3 B4 1.771(4)
B3 B8 1.774(4)
B4 B9 1.773(5)
B4 B8 1.773(4)
B4 B5 1.777(5)
B5 B10 1.772(4)
B5 B9 1.776(5)
B5 B6 1.777(4)
B6 B11 1.768(4)
B6 B10 1.771(4)
B7 B11 1.759(4)
B7 B12 1.776(4)
B7 B8 1.778(4)
B8 B12 1.780(5)
B8 B9 1.780(5)
B9 B12 1.772(5)
B9 B10 1.787(5)
B10 B12 1.774(4)
B10 B11 1.780(4)
B11 B12 1.785(4)
